data_4120928
loop_
_publ_author_name
'Chandrakanta Dash'
'Muhammed Yousufuddin'
'Thomas R. Cundari'
'H. V. Rasika Dias'

_publ_contact_author_address
;
Department of Chemistry and Biochemistry
The University of Texas at Arlington
700 Planetarium Place, Room 130 CPB
Arlington, Texas 76019-0065, USA
;
_publ_contact_author_email dias@uta.edu
_publ_contact_author_fax 817-272-3808
_publ_contact_author_name 'Rasika Dias'
_publ_contact_author_phone 817-272-3813
_publ_section_title
;
 Gold-Mediated Expulsion of Dinitrogen from Organic Azides
;
_journal_name_full 'Journal of the American Chemical Society'
_journal_page_first 15479
_journal_page_last 15488
_journal_paper_doi 10.1021/ja406027x
_journal_volume 135
_journal_year 2013
_chemical_formula_moiety 'C33 H49 Au N5, F6 Sb, 1.5(C H2 Cl2)'
_chemical_formula_sum 'C34.5 H52 Au Cl3 F6 N5 Sb'
_chemical_formula_weight 1075.87
_space_group_crystal_system monoclinic
_space_group_IT_number 4
_space_group_name_Hall 'P 2yb'
_space_group_name_H-M_alt 'P 1 21 1'
_symmetry_space_group_name_Hall 'P 2yb'
_symmetry_space_group_name_H-M 'P 1 21 1'
_atom_sites_solution_hydrogens geom
_audit_creation_date 2013-05-14
_audit_creation_method
;
  Olex2 1.2
  (compiled Apr 23 2013 17:59:47, GUI svn.r4466)
;
_cell_angle_alpha 90
_cell_angle_beta 105.626(2)
_cell_angle_gamma 90
_cell_formula_units_Z 4
_cell_length_a 16.861(2)
_cell_length_b 12.0404(14)
_cell_length_c 21.422(3)
_cell_measurement_reflns_used 9996
_cell_measurement_temperature 100(2)
_cell_measurement_theta_max 26.56
_cell_measurement_theta_min 2.18
_cell_volume 4188.2(9)
_computing_cell_refinement 'SAINT v7.68A (Bruker, 2009)'
_computing_data_collection 'Bruker SMART-APEX'
_computing_data_reduction 'SAINT v7.68A (Bruker, 2009)'
_computing_molecular_graphics
;
O. V. Dolomanov, L. J. Bourhis, R. J. Gildea, J. A. K. Howard and H. Puschmann,
OLEX2: a complete structure solution, refinement and analysis program.
J. Appl. Cryst. (2009). 42, 339-341.
;
_computing_publication_material
;
O. V. Dolomanov, L. J. Bourhis, R. J. Gildea, J. A. K. Howard and H. Puschmann,
OLEX2: a complete structure solution, refinement and analysis program.
J. Appl. Cryst. (2009). 42, 339-341.
;
_computing_structure_refinement
;
SHELXL, G.M. Sheldrick, Acta Cryst.
(2008). A64, 112-122
;
_computing_structure_solution 'SHELXS, G.M. Sheldrick, Acta Cryst. (2008). A64, 112-122'
_diffrn_ambient_temperature 100.15
_diffrn_measured_fraction_theta_full 0.998
_diffrn_measured_fraction_theta_max 0.997
_diffrn_measurement_device_type 'Bruker APEX-II CCD'
_diffrn_measurement_method '\f and \w scans'
_diffrn_radiation_monochromator graphite
_diffrn_radiation_type MoK\a
_diffrn_radiation_wavelength 0.71073
_diffrn_reflns_av_R_equivalents 0.0365
_diffrn_reflns_av_unetI/netI 0.0479
_diffrn_reflns_Laue_measured_fraction_full 0.998
_diffrn_reflns_Laue_measured_fraction_max 0.997
_diffrn_reflns_limit_h_max 20
_diffrn_reflns_limit_h_min -20
_diffrn_reflns_limit_k_max 14
_diffrn_reflns_limit_k_min -14
_diffrn_reflns_limit_l_max 26
_diffrn_reflns_limit_l_min -26
_diffrn_reflns_number 35124
_diffrn_reflns_point_group_measured_fraction_full 0.999
_diffrn_reflns_point_group_measured_fraction_max 0.998
_diffrn_reflns_theta_full 25.242
_diffrn_reflns_theta_max 25.999
_diffrn_reflns_theta_min 1.254
_diffrn_standards_number 0
_exptl_absorpt_coefficient_mu 4.392
_exptl_absorpt_correction_T_max 0.7457
_exptl_absorpt_correction_T_min 0.5577
_exptl_absorpt_correction_type multi-scan
_exptl_absorpt_process_details
;
SADABS-2008/1 (Bruker,2008) was used for absorption correction.
wR2(int) was 0.0833 before and 0.0416 after correction.
The Ratio of minimum to maximum transmission is 0.7479.
The \l/2 correction factor is 0.0015.
;
_exptl_crystal_colour colourless
_exptl_crystal_colour_primary colourless
_exptl_crystal_density_diffrn 1.706
_exptl_crystal_description plate
_exptl_crystal_F_000 2116
_exptl_crystal_size_max 0.14
_exptl_crystal_size_mid 0.1
_exptl_crystal_size_min 0.06
_refine_diff_density_max 7.763
_refine_diff_density_min -2.579
_refine_diff_density_rms 0.185
_refine_ls_abs_structure_details
;
 Refined as a perfect inversion twin.
;
_refine_ls_extinction_method none
_refine_ls_goodness_of_fit_ref 1.031
_refine_ls_hydrogen_treatment constr
_refine_ls_matrix_type full
_refine_ls_number_parameters 923
_refine_ls_number_reflns 15652
_refine_ls_number_restraints 111
_refine_ls_restrained_S_all 1.053
_refine_ls_R_factor_all 0.0607
_refine_ls_R_factor_gt 0.0545
_refine_ls_shift/su_max 0.001
_refine_ls_shift/su_mean 0.000
_refine_ls_structure_factor_coef Fsqd
_refine_ls_weighting_details 'w=1/[\s^2^(Fo^2^)+(0.0601P)^2^+36.2161P] where P=(Fo^2^+2Fc^2^)/3'
_refine_ls_weighting_scheme calc
_refine_ls_wR_factor_gt 0.1333
_refine_ls_wR_factor_ref 0.1381
_reflns_Friedel_coverage 0.906
_reflns_Friedel_fraction_full 0.999
_reflns_Friedel_fraction_max 0.999
_reflns_number_gt 14248
_reflns_number_total 15652
_reflns_threshold_expression 'I > 2\s(I)'
_cod_data_source_file ja406027x_si_002_2.cif
_cod_data_source_block dias922m
_cod_original_cell_volume 4188.1(9)
_cod_original_formula_sum 'C34.50 H52 Au Cl3 F6 N5 Sb'
_cod_database_code 4120928
_olex2_refinement_description
;
1. Fixed Uiso
 At 1.2 times of:
  All C(H) groups, All C(H,H) groups
 At 1.5 times of:
  All C(H,H,H) groups
2. Restrained distances
 C66-C61 \\sim C62-C61 \\sim C29-C28 \\sim C33-C28
 with sigma of 0.01
 C33-C32 \\sim C32-C31 \\sim C31-C30 \\sim C30-C29 \\sim C66-C65 \\sim C65-C64
\\sim C64-C63 \\sim C63-C62
 with sigma of 0.01
 N8-C61 \\sim N3-C28
 with sigma of 0.01
 Sb2-F11 \\sim Sb2-F8 \\sim Sb2-F8A \\sim Sb2-F7 \\sim Sb2-F7A \\sim Sb2-F12 
\\sim Sb2-F10A \\sim Sb2-F10
 \\sim Sb2-F9A \\sim Sb2-F9
 with sigma of 0.01
 F7-F8 \\sim F9-F10 \\sim F7A-F8A \\sim F9A-F10A
 with sigma of 0.01
 F8-F9 \\sim F10-F7 \\sim F8A-F9A \\sim F10A-F7A
 with sigma of 0.01
3. Rigid bond restraints
 F10, F7A, F7, F8A, F8, F9A, F9, F10A
 with sigma for 1-2 distances of 0.005 and sigma for 1-3 distances of 0.01
4. Uiso/Uaniso restraints and constraints
Uanis(N5) \\sim Ueq, Uanis(C67) \\sim Ueq, : with sigma of 0.01 and sigma for 
terminal atoms of 0.02
Uanis(Cl6) \\sim Ueq: with sigma of 0.003 and sigma for terminal atoms of 0.006
5. others
 Sof(F7A)=Sof(F8A)=Sof(F9A)=Sof(F10A)=1-FVAR(1)
 Sof(F7)=Sof(F8)=Sof(F9)=Sof(F10)=FVAR(1)
6.a Ternary CH refined with riding coordinates:
 C10(H10), C13(H13), C22(H22), C25(H25), C28(H28), C43(H43), C46(H46),
 C55(H55), C58(H58), C61(H61)
6.b Secondary CH2 refined with riding coordinates:
 C2(H2A,H2B), C3(H3A,H3B), C29(H29A,H29B), C30(H30A,H30B), C31(H31A,H31B),
 C32(H32A,H32B), C33(H33A,H33B), C35(H35A,H35B), C36(H36A,H36B), C62(H62A,H62B),
  C63(H63A,H63B), C64(H64A,H64B), C65(H65A,H65B), C66(H66A,H66B), C67(H67A,
 H67B), C68(H68A,H68B), C69(H69A,H69B)
6.c Aromatic/amide H refined with riding coordinates:
 C6(H6), C7(H7), C8(H8), C18(H18), C19(H19), C20(H20), C39(H39), C40(H40),
 C41(H41), C51(H51), C52(H52), C53(H53)
6.d Idealised Me refined as rotating group:
 C11(H11A,H11B,H11C), C12(H12A,H12B,H12C), C14(H14A,H14B,H14C), C15(H15A,H15B,
 H15C), C23(H23A,H23B,H23C), C24(H24A,H24B,H24C), C26(H26A,H26B,H26C), C27(H27A,
 H27B,H27C), C44(H44A,H44B,H44C), C45(H45A,H45B,H45C), C47(H47A,H47B,H47C),
 C48(H48A,H48B,H48C), C56(H56A,H56B,H56C), C57(H57A,H57B,H57C), C59(H59A,H59B,
 H59C), C60(H60A,H60B,H60C)
;
_shelx_estimated_absorpt_t_max 0.779
_shelx_estimated_absorpt_t_min 0.578
_shelx_space_group_comment
;
The symmetry employed for this shelxl refinement is uniquely defined
by the following loop, which should always be used as a source of
symmetry information in preference to the above space-group names.
They are only intended as comments.
;
_shelxl_version_number 2013-3

loop_
_space_group_symop_operation_xyz
'x, y, z'
'-x, y+1/2, -z'

loop_
_atom_site_label
_atom_site_type_symbol
_atom_site_fract_x
_atom_site_fract_y
_atom_site_fract_z
_atom_site_U_iso_or_equiv
_atom_site_adp_type
_atom_site_occupancy
_atom_site_site_symmetry_order
_atom_site_calc_flag
_atom_site_refinement_flags_posn
_atom_site_refinement_flags_adp
_atom_site_refinement_flags_occupancy
_atom_site_disorder_assembly
_atom_site_disorder_group
Au1 Au 0.73280(3) 0.71386(4) 0.63160(3) 0.03218(14) Uani 1 1 d . . . . .
Sb1 Sb 0.74603(6) 1.22647(9) 0.37521(5) 0.0325(2) Uani 1 1 d . . . . .
F1 F 0.8112(5) 1.2258(10) 0.3174(4) 0.046(2) Uani 1 1 d . . . . .
F2 F 0.7999(8) 1.3599(9) 0.4099(5) 0.060(3) Uani 1 1 d . . . . .
F3 F 0.6968(7) 1.0943(9) 0.3415(6) 0.067(3) Uani 1 1 d . . . . .
F4 F 0.6850(7) 1.2278(11) 0.4362(5) 0.063(3) Uani 1 1 d . . . . .
F5 F 0.6631(6) 1.3078(11) 0.3177(5) 0.060(3) Uani 1 1 d . . . . .
F6 F 0.8286(5) 1.1453(9) 0.4347(5) 0.047(2) Uani 1 1 d . . . . .
N1 N 0.6774(7) 0.9158(10) 0.5559(6) 0.028(3) Uani 1 1 d . . . . .
N2 N 0.7792(7) 0.8393(10) 0.5276(5) 0.028(3) Uani 1 1 d . . . . .
N3 N 0.7320(9) 0.6001(13) 0.7033(7) 0.047(4) Uani 1 1 d D . . . .
N4 N 0.7960(13) 0.5502(18) 0.7337(10) 0.075(6) Uani 1 1 d . . . . .
N5 N 0.8558(14) 0.501(2) 0.7597(12) 0.100(7) Uani 1 1 d . U . . .
C1 C 0.7278(8) 0.8342(12) 0.5669(7) 0.025(3) Uani 1 1 d . . . . .
C2 C 0.6921(10) 0.9942(14) 0.5062(7) 0.034(3) Uani 1 1 d . . . . .
H2A H 0.7030 1.0704 0.5239 0.040 Uiso 1 1 calc R U . . .
H2B H 0.6447 0.9958 0.4672 0.040 Uiso 1 1 calc R U . . .
C3 C 0.7678(10) 0.9451(14) 0.4913(7) 0.036(4) Uani 1 1 d . . . . .
H3A H 0.7582 0.9320 0.4442 0.043 Uiso 1 1 calc R U . . .
H3B H 0.8162 0.9943 0.5066 0.043 Uiso 1 1 calc R U . . .
C4 C 0.6181(9) 0.9327(12) 0.5911(7) 0.028(3) Uani 1 1 d . . . . .
C5 C 0.6400(8) 0.9915(12) 0.6494(7) 0.028(3) Uani 1 1 d . . . . .
C6 C 0.5823(9) 1.0049(13) 0.6847(7) 0.034(3) Uani 1 1 d . . . . .
H6 H 0.5967 1.0451 0.7243 0.041 Uiso 1 1 calc R U . . .
C7 C 0.5041(9) 0.9599(14) 0.6624(8) 0.039(4) Uani 1 1 d . . . . .
H7 H 0.4656 0.9670 0.6873 0.047 Uiso 1 1 calc R U . . .
C8 C 0.4825(10) 0.9048(13) 0.6039(8) 0.036(4) Uani 1 1 d . . . . .
H8 H 0.4282 0.8760 0.5886 0.044 Uiso 1 1 calc R U . . .
C9 C 0.5379(9) 0.8898(12) 0.5661(7) 0.032(3) Uani 1 1 d . . . . .
C10 C 0.7268(9) 1.0438(13) 0.6742(7) 0.034(3) Uani 1 1 d . . . . .
H10 H 0.7593 1.0231 0.6433 0.041 Uiso 1 1 calc R U . . .
C11 C 0.7189(11) 1.1711(13) 0.6738(9) 0.042(4) Uani 1 1 d . . . . .
H11A H 0.6830 1.1932 0.7008 0.063 Uiso 1 1 calc R U . . .
H11B H 0.6953 1.1968 0.6293 0.063 Uiso 1 1 calc R U . . .
H11C H 0.7735 1.2042 0.6911 0.063 Uiso 1 1 calc R U . . .
C12 C 0.7709(12) 0.9958(16) 0.7407(9) 0.045(4) Uani 1 1 d . . . . .
H12A H 0.7381 1.0102 0.7713 0.068 Uiso 1 1 calc R U . . .
H12B H 0.8251 1.0309 0.7566 0.068 Uiso 1 1 calc R U . . .
H12C H 0.7779 0.9155 0.7369 0.068 Uiso 1 1 calc R U . . .
C13 C 0.5118(9) 0.8286(13) 0.5018(7) 0.033(3) Uani 1 1 d . . . . .
H13 H 0.5573 0.8367 0.4803 0.040 Uiso 1 1 calc R U . . .
C14 C 0.4351(13) 0.8799(16) 0.4570(9) 0.059(5) Uani 1 1 d . . . . .
H14A H 0.3913 0.8828 0.4792 0.089 Uiso 1 1 calc R U . . .
H14B H 0.4169 0.8347 0.4177 0.089 Uiso 1 1 calc R U . . .
H14C H 0.4476 0.9553 0.4453 0.089 Uiso 1 1 calc R U . . .
C15 C 0.4989(10) 0.7018(15) 0.5103(8) 0.041(4) Uani 1 1 d . . . . .
H15A H 0.4506 0.6905 0.5267 0.061 Uiso 1 1 calc R U . . .
H15B H 0.5477 0.6709 0.5412 0.061 Uiso 1 1 calc R U . . .
H15C H 0.4903 0.6644 0.4684 0.061 Uiso 1 1 calc R U . . .
C16 C 0.8464(8) 0.7653(12) 0.5285(7) 0.028(3) Uani 1 1 d . . . . .
C17 C 0.9194(9) 0.7765(14) 0.5766(7) 0.035(3) Uani 1 1 d . . . . .
C18 C 0.9841(9) 0.7038(16) 0.5759(8) 0.042(4) Uani 1 1 d . . . . .
H18 H 1.0354 0.7105 0.6077 0.050 Uiso 1 1 calc R U . . .
C19 C 0.9731(11) 0.6222(16) 0.5286(10) 0.052(5) Uani 1 1 d . . . . .
H19 H 1.0170 0.5728 0.5287 0.063 Uiso 1 1 calc R U . . .
C20 C 0.8994(10) 0.6117(15) 0.4813(8) 0.044(4) Uani 1 1 d . . . . .
H20 H 0.8930 0.5545 0.4497 0.053 Uiso 1 1 calc R U . . .
C21 C 0.8343(11) 0.6843(13) 0.4795(8) 0.043(4) Uani 1 1 d . . . . .
C22 C 0.9337(10) 0.8666(14) 0.6290(8) 0.038(4) Uani 1 1 d . . . . .
H22 H 0.8819 0.9108 0.6226 0.045 Uiso 1 1 calc R U . . .
C23 C 0.9551(12) 0.8161(15) 0.6966(8) 0.048(4) Uani 1 1 d . . . . .
H23A H 1.0060 0.7727 0.7036 0.072 Uiso 1 1 calc R U . . .
H23B H 0.9102 0.7676 0.7007 0.072 Uiso 1 1 calc R U . . .
H23C H 0.9631 0.8756 0.7289 0.072 Uiso 1 1 calc R U . . .
C24 C 1.0027(10) 0.9446(16) 0.6222(9) 0.043(4) Uani 1 1 d . . . . .
H24A H 1.0142 0.9989 0.6576 0.064 Uiso 1 1 calc R U . . .
H24B H 0.9854 0.9836 0.5805 0.064 Uiso 1 1 calc R U . . .
H24C H 1.0525 0.9013 0.6241 0.064 Uiso 1 1 calc R U . . .
C25 C 0.7524(11) 0.6729(15) 0.4287(9) 0.051(5) Uani 1 1 d . . . . .
H25 H 0.7268 0.7484 0.4213 0.061 Uiso 1 1 calc R U . . .
C26 C 0.6936(12) 0.5976(19) 0.4507(11) 0.067(6) Uani 1 1 d . . . . .
H26A H 0.7111 0.5202 0.4494 0.100 Uiso 1 1 calc R U . . .
H26B H 0.6380 0.6068 0.4220 0.100 Uiso 1 1 calc R U . . .
H26C H 0.6936 0.6169 0.4952 0.100 Uiso 1 1 calc R U . . .
C27 C 0.7628(14) 0.6314(19) 0.3637(9) 0.066(6) Uani 1 1 d . . . . .
H27A H 0.7812 0.5539 0.3681 0.098 Uiso 1 1 calc R U . . .
H27B H 0.8039 0.6772 0.3509 0.098 Uiso 1 1 calc R U . . .
H27C H 0.7100 0.6367 0.3305 0.098 Uiso 1 1 calc R U . . .
C28 C 0.6674(9) 0.6003(13) 0.7401(7) 0.044(4) Uani 1 1 d D . . . .
H28 H 0.6591 0.5227 0.7537 0.052 Uiso 1 1 calc R U . . .
C29 C 0.5888(9) 0.641(2) 0.6952(8) 0.058(5) Uani 1 1 d D . . . .
H29A H 0.5730 0.5926 0.6566 0.069 Uiso 1 1 calc R U . . .
H29B H 0.5969 0.7174 0.6805 0.069 Uiso 1 1 calc R U . . .
C30 C 0.5215(11) 0.642(2) 0.7288(9) 0.070(6) Uani 1 1 d D . . . .
H30A H 0.4699 0.6695 0.6988 0.084 Uiso 1 1 calc R U . . .
H30B H 0.5117 0.5652 0.7417 0.084 Uiso 1 1 calc R U . . .
C31 C 0.5445(10) 0.7145(17) 0.7877(8) 0.065(6) Uani 1 1 d D . . . .
H31A H 0.5496 0.7923 0.7745 0.078 Uiso 1 1 calc R U . . .
H31B H 0.5007 0.7114 0.8105 0.078 Uiso 1 1 calc R U . . .
C32 C 0.6241(10) 0.678(2) 0.8325(9) 0.073(7) Uani 1 1 d D . . . .
H32A H 0.6168 0.6031 0.8499 0.088 Uiso 1 1 calc R U . . .
H32B H 0.6402 0.7297 0.8695 0.088 Uiso 1 1 calc R U . . .
C33 C 0.6910(10) 0.6726(18) 0.7988(8) 0.062(6) Uani 1 1 d D . . . .
H33A H 0.7027 0.7485 0.7859 0.075 Uiso 1 1 calc R U . . .
H33B H 0.7419 0.6433 0.8290 0.075 Uiso 1 1 calc R U . . .
Au2 Au 0.73012(4) 0.78345(5) 0.14206(3) 0.04285(18) Uani 1 1 d . . . . .
Sb2 Sb 0.72555(7) 1.29144(10) 0.87114(6) 0.0436(3) Uani 1 1 d D . . . .
F7 F 0.7530(15) 1.333(2) 0.7950(9) 0.117(11) Uiso 0.59(2) 1 d D . P A 1
F8 F 0.6338(10) 1.3876(16) 0.8598(10) 0.080(7) Uiso 0.59(2) 1 d D . P A 1
F9 F 0.6989(9) 1.2632(13) 0.9488(5) 0.041(4) Uiso 0.59(2) 1 d D . P A 1
F10 F 0.8202(13) 1.208(2) 0.8840(12) 0.127(11) Uiso 0.59(2) 1 d D . P A 1
F7A F 0.7958(11) 1.271(2) 0.8176(8) 0.045(7) Uiso 0.41(2) 1 d D . P A 2
F8A F 0.6441(16) 1.374(3) 0.8151(12) 0.109(14) Uiso 0.41(2) 1 d D . P A 2
F9A F 0.6593(19) 1.312(4) 0.9270(12) 0.130(17) Uiso 0.41(2) 1 d D . P A 2
F10A F 0.8067(11) 1.2007(18) 0.9266(9) 0.046(7) Uiso 0.41(2) 1 d D . P A 2
F11 F 0.7873(7) 1.4170(9) 0.9057(7) 0.075(4) Uani 1 1 d D . . . .
F12 F 0.6648(9) 1.1676(10) 0.8355(6) 0.080(4) Uani 1 1 d D . . . .
N6 N 0.7999(7) 0.6773(9) 0.0464(5) 0.022(2) Uani 1 1 d . . . . .
N7 N 0.6945(7) 0.5834(11) 0.0594(6) 0.030(3) Uani 1 1 d . . . . .
N8 N 0.7190(10) 0.9146(15) 0.2003(9) 0.063(5) Uani 1 1 d D . . . .
N9 N 0.6526(12) 0.9611(14) 0.1971(8) 0.059(4) Uani 1 1 d . . . . .
N10 N 0.5890(13) 0.9969(19) 0.1919(10) 0.080(6) Uani 1 1 d . . . . .
C34 C 0.7449(8) 0.6725(11) 0.0789(7) 0.024(3) Uani 1 1 d . . . . .
C35 C 0.7913(9) 0.5855(12) -0.0005(7) 0.030(3) Uani 1 1 d . . . . .
H35A H 0.8399 0.5360 0.0109 0.036 Uiso 1 1 calc R U . . .
H35B H 0.7839 0.6141 -0.0451 0.036 Uiso 1 1 calc R U . . .
C36 C 0.7139(9) 0.5249(13) 0.0056(7) 0.028(3) Uani 1 1 d . . . . .
H36A H 0.6685 0.5316 -0.0347 0.034 Uiso 1 1 calc R U . . .
H36B H 0.7252 0.4453 0.0158 0.034 Uiso 1 1 calc R U . . .
C37 C 0.8632(9) 0.7599(12) 0.0576(6) 0.029(3) Uani 1 1 d . . . . .
C38 C 0.9408(8) 0.7355(12) 0.1013(7) 0.030(3) Uani 1 1 d . . . . .
C39 C 1.0022(9) 0.8182(14) 0.1125(8) 0.040(4) Uani 1 1 d . . . . .
H39 H 1.0546 0.8049 0.1419 0.049 Uiso 1 1 calc R U . . .
C40 C 0.9859(11) 0.9183(13) 0.0806(9) 0.044(4) Uani 1 1 d . . . . .
H40 H 1.0276 0.9735 0.0876 0.052 Uiso 1 1 calc R U . . .
C41 C 0.9093(11) 0.9394(13) 0.0384(8) 0.041(4) Uani 1 1 d . . . . .
H41 H 0.8995 1.0102 0.0181 0.049 Uiso 1 1 calc R U . . .
C42 C 0.8460(9) 0.8613(12) 0.0243(7) 0.029(3) Uani 1 1 d . . . . .
C43 C 0.9561(9) 0.6248(12) 0.1371(7) 0.032(3) Uani 1 1 d . . . . .
H43 H 0.9039 0.5808 0.1254 0.038 Uiso 1 1 calc R U . . .
C44 C 1.0229(11) 0.5599(15) 0.1151(9) 0.044(4) Uani 1 1 d . . . . .
H44A H 1.0761 0.5970 0.1315 0.066 Uiso 1 1 calc R U . . .
H44B H 1.0084 0.5573 0.0677 0.066 Uiso 1 1 calc R U . . .
H44C H 1.0264 0.4841 0.1323 0.066 Uiso 1 1 calc R U . . .
C45 C 0.9813(13) 0.6436(16) 0.2099(8) 0.055(5) Uani 1 1 d . . . . .
H45A H 1.0343 0.6824 0.2224 0.083 Uiso 1 1 calc R U . . .
H45B H 0.9864 0.5718 0.2322 0.083 Uiso 1 1 calc R U . . .
H45C H 0.9394 0.6886 0.2221 0.083 Uiso 1 1 calc R U . . .
C46 C 0.7639(10) 0.8908(14) -0.0203(8) 0.040(4) Uani 1 1 d . . . . .
H46 H 0.7283 0.8232 -0.0250 0.048 Uiso 1 1 calc R U . . .
C47 C 0.7717(12) 0.9207(17) -0.0879(9) 0.053(5) Uani 1 1 d . . . . .
H47A H 0.7166 0.9295 -0.1177 0.080 Uiso 1 1 calc R U . . .
H47B H 0.8010 0.8613 -0.1037 0.080 Uiso 1 1 calc R U . . .
H47C H 0.8023 0.9904 -0.0857 0.080 Uiso 1 1 calc R U . . .
C48 C 0.7219(10) 0.9810(17) 0.0061(10) 0.054(5) Uani 1 1 d . . . . .
H48A H 0.7248 0.9651 0.0515 0.081 Uiso 1 1 calc R U . . .
H48B H 0.6641 0.9853 -0.0191 0.081 Uiso 1 1 calc R U . . .
H48C H 0.7492 1.0520 0.0032 0.081 Uiso 1 1 calc R U . . .
C49 C 0.6274(9) 0.5539(13) 0.0854(7) 0.031(3) Uani 1 1 d . . . . .
C50 C 0.6428(9) 0.4731(13) 0.1349(7) 0.033(3) Uani 1 1 d . . . . .
C51 C 0.5790(10) 0.4458(15) 0.1596(8) 0.042(4) Uani 1 1 d . . . . .
H51 H 0.5864 0.3888 0.1913 0.050 Uiso 1 1 calc R U . . .
C52 C 0.5026(10) 0.4996(15) 0.1395(8) 0.042(4) Uani 1 1 d . . . . .
H52 H 0.4598 0.4804 0.1586 0.050 Uiso 1 1 calc R U . . .
C53 C 0.4893(10) 0.5819(16) 0.0912(8) 0.041(4) Uani 1 1 d . . . . .
H53 H 0.4379 0.6192 0.0778 0.049 Uiso 1 1 calc R U . . .
C54 C 0.5524(9) 0.6080(13) 0.0634(7) 0.029(3) Uani 1 1 d . . . . .
C55 C 0.7273(10) 0.4180(15) 0.1600(8) 0.040(4) Uani 1 1 d . . . . .
H55 H 0.7602 0.4355 0.1288 0.048 Uiso 1 1 calc R U . . .
C56 C 0.7224(11) 0.2921(16) 0.1649(8) 0.045(4) Uani 1 1 d . . . . .
H56A H 0.6968 0.2725 0.1994 0.068 Uiso 1 1 calc R U . . .
H56B H 0.7781 0.2607 0.1749 0.068 Uiso 1 1 calc R U . . .
H56C H 0.6893 0.2621 0.1235 0.068 Uiso 1 1 calc R U . . .
C57 C 0.7729(12) 0.4671(15) 0.2262(9) 0.047(5) Uani 1 1 d . . . . .
H57A H 0.7417 0.4513 0.2577 0.071 Uiso 1 1 calc R U . . .
H57B H 0.7782 0.5477 0.2220 0.071 Uiso 1 1 calc R U . . .
H57C H 0.8278 0.4337 0.2409 0.071 Uiso 1 1 calc R U . . .
C58 C 0.5372(9) 0.6932(13) 0.0088(7) 0.034(3) Uani 1 1 d . . . . .
H58 H 0.5895 0.7030 -0.0040 0.041 Uiso 1 1 calc R U . . .
C59 C 0.4709(12) 0.6512(19) -0.0503(10) 0.062(5) Uani 1 1 d . . . . .
H59A H 0.4880 0.5798 -0.0644 0.093 Uiso 1 1 calc R U . . .
H59B H 0.4633 0.7053 -0.0857 0.093 Uiso 1 1 calc R U . . .
H59C H 0.4188 0.6418 -0.0388 0.093 Uiso 1 1 calc R U . . .
C60 C 0.5117(12) 0.8070(17) 0.0299(10) 0.055(5) Uani 1 1 d . . . . .
H60A H 0.4608 0.7990 0.0432 0.083 Uiso 1 1 calc R U . . .
H60B H 0.5027 0.8591 -0.0065 0.083 Uiso 1 1 calc R U . . .
H60C H 0.5555 0.8353 0.0663 0.083 Uiso 1 1 calc R U . . .
C61 C 0.7936(12) 0.9742(14) 0.2397(8) 0.054(5) Uani 1 1 d D . . . .
H61 H 0.7761 1.0449 0.2566 0.065 Uiso 1 1 calc R U . . .
C62 C 0.8507(10) 1.0004(15) 0.1990(8) 0.051(4) Uani 1 1 d D . . . .
H62A H 0.8628 0.9316 0.1780 0.062 Uiso 1 1 calc R U . . .
H62B H 0.8237 1.0534 0.1645 0.062 Uiso 1 1 calc R U . . .
C63 C 0.9294(11) 1.0494(18) 0.2390(9) 0.074(6) Uani 1 1 d D . . . .
H63A H 0.9179 1.1234 0.2547 0.088 Uiso 1 1 calc R U . . .
H63B H 0.9674 1.0599 0.2114 0.088 Uiso 1 1 calc R U . . .
C64 C 0.9707(12) 0.9786(18) 0.2960(9) 0.073(7) Uani 1 1 d D . . . .
H64A H 1.0185 1.0191 0.3237 0.088 Uiso 1 1 calc R U . . .
H64B H 0.9913 0.9097 0.2806 0.088 Uiso 1 1 calc R U . . .
C65 C 0.9122(11) 0.9492(19) 0.3352(10) 0.071(6) Uani 1 1 d D . . . .
H65A H 0.9393 0.8955 0.3693 0.085 Uiso 1 1 calc R U . . .
H65B H 0.8999 1.0170 0.3571 0.085 Uiso 1 1 calc R U . . .
C66 C 0.8330(12) 0.9001(16) 0.2955(8) 0.061(5) Uani 1 1 d D . . . .
H66A H 0.8439 0.8265 0.2789 0.073 Uiso 1 1 calc R U . . .
H66B H 0.7950 0.8895 0.3230 0.073 Uiso 1 1 calc R U . . .
Cl1 Cl 0.5819(4) 0.8795(5) 0.3408(3) 0.0808(17) Uani 1 1 d . . . . .
Cl2 Cl 0.5579(5) 0.7203(6) 0.2368(3) 0.100(2) Uani 1 1 d . . . . .
C67 C 0.5143(16) 0.788(3) 0.2962(15) 0.102(8) Uani 1 1 d . U . . .
H67A H 0.4631 0.8277 0.2736 0.122 Uiso 1 1 calc R U . . .
H67B H 0.5002 0.7318 0.3250 0.122 Uiso 1 1 calc R U . . .
Cl3 Cl 0.9042(4) 0.2227(6) 0.6102(3) 0.0884(18) Uani 1 1 d . . . . .
Cl4 Cl 0.8028(5) 0.4235(7) 0.5959(5) 0.112(3) Uani 1 1 d . . . . .
C68 C 0.867(2) 0.340(2) 0.5632(12) 0.114(12) Uani 1 1 d . . . . .
H68A H 0.8364 0.3158 0.5192 0.136 Uiso 1 1 calc R U . . .
H68B H 0.9147 0.3851 0.5589 0.136 Uiso 1 1 calc R U . . .
Cl5 Cl 1.1112(4) 0.7956(7) 0.9070(3) 0.0813(17) Uani 1 1 d . . . . .
Cl6 Cl 0.9523(4) 0.7128(6) 0.9104(5) 0.112(2) Uani 1 1 d . U . . .
C69 C 1.0435(17) 0.773(2) 0.9541(12) 0.086(8) Uani 1 1 d . . . . .
H69A H 1.0701 0.7239 0.9909 0.103 Uiso 1 1 calc R U . . .
H69B H 1.0312 0.8446 0.9722 0.103 Uiso 1 1 calc R U . . .

loop_
_atom_site_aniso_label
_atom_site_aniso_U_11
_atom_site_aniso_U_22
_atom_site_aniso_U_33
_atom_site_aniso_U_23
_atom_site_aniso_U_13
_atom_site_aniso_U_12
Au1 0.0324(3) 0.0271(3) 0.0412(3) 0.0077(3) 0.0172(2) 0.0041(3)
Sb1 0.0343(5) 0.0291(5) 0.0377(5) 0.0055(4) 0.0157(4) 0.0030(5)
F1 0.035(4) 0.062(6) 0.040(4) 0.008(5) 0.008(4) 0.007(5)
F2 0.087(8) 0.038(6) 0.060(7) -0.006(5) 0.033(6) -0.013(6)
F3 0.062(7) 0.044(6) 0.090(9) -0.017(6) 0.015(6) -0.019(5)
F4 0.068(6) 0.069(8) 0.073(7) 0.027(6) 0.055(6) 0.024(7)
F5 0.033(5) 0.086(9) 0.062(6) 0.034(6) 0.015(5) 0.023(5)
F6 0.026(4) 0.052(6) 0.061(6) 0.031(5) 0.009(4) 0.015(4)
N1 0.031(6) 0.023(6) 0.028(6) 0.000(5) 0.007(5) -0.003(5)
N2 0.032(6) 0.028(6) 0.024(6) 0.003(5) 0.006(5) -0.001(5)
N3 0.046(8) 0.048(9) 0.059(9) 0.027(7) 0.037(7) 0.018(7)
N4 0.073(13) 0.077(14) 0.093(14) 0.044(12) 0.055(11) 0.031(11)
N5 0.082(13) 0.118(16) 0.112(15) 0.062(13) 0.045(12) 0.044(13)
C1 0.019(6) 0.023(7) 0.034(7) -0.008(6) 0.011(6) -0.001(5)
C2 0.042(9) 0.033(8) 0.023(7) -0.003(6) 0.004(6) -0.004(7)
C3 0.043(9) 0.036(9) 0.028(8) 0.006(7) 0.008(7) -0.004(7)
C4 0.033(8) 0.022(7) 0.029(7) 0.002(5) 0.009(6) 0.004(6)
C5 0.024(7) 0.024(7) 0.036(8) -0.002(6) 0.007(6) 0.002(6)
C6 0.036(8) 0.035(8) 0.035(8) -0.001(6) 0.015(7) 0.002(7)
C7 0.029(8) 0.046(10) 0.051(10) 0.006(8) 0.024(7) 0.008(7)
C8 0.027(8) 0.029(8) 0.055(10) -0.003(7) 0.016(7) -0.005(7)
C9 0.031(8) 0.023(8) 0.040(8) 0.000(6) 0.006(6) -0.004(6)
C10 0.032(8) 0.040(9) 0.030(8) -0.004(6) 0.008(6) -0.005(7)
C11 0.045(9) 0.030(9) 0.048(10) -0.008(7) 0.007(8) -0.009(7)
C12 0.046(10) 0.040(10) 0.045(10) 0.001(8) 0.005(8) -0.004(8)
C13 0.027(7) 0.036(8) 0.035(8) -0.008(6) 0.006(6) -0.011(6)
C14 0.081(14) 0.043(11) 0.040(10) -0.012(8) -0.005(9) 0.000(10)
C15 0.038(8) 0.032(8) 0.052(9) -0.007(8) 0.014(7) 0.000(7)
C16 0.023(7) 0.031(8) 0.035(7) -0.006(6) 0.016(6) -0.009(6)
C17 0.036(8) 0.034(8) 0.042(8) -0.009(7) 0.022(6) -0.003(7)
C18 0.026(7) 0.052(10) 0.048(8) -0.014(9) 0.011(6) 0.001(8)
C19 0.035(9) 0.054(11) 0.071(12) -0.009(9) 0.021(9) 0.012(8)
C20 0.046(10) 0.047(10) 0.042(9) -0.012(7) 0.016(8) 0.007(8)
C21 0.049(9) 0.035(9) 0.050(9) -0.002(7) 0.022(8) 0.003(7)
C22 0.044(9) 0.037(9) 0.037(8) -0.009(7) 0.018(7) 0.000(7)
C23 0.059(11) 0.049(11) 0.039(9) -0.007(7) 0.017(8) -0.007(8)
C24 0.037(9) 0.042(10) 0.049(10) -0.001(8) 0.009(8) -0.008(7)
C25 0.055(11) 0.038(9) 0.052(10) -0.021(8) 0.002(8) 0.008(8)
C26 0.042(11) 0.076(15) 0.082(15) -0.039(12) 0.015(10) -0.005(10)
C27 0.085(15) 0.056(13) 0.046(11) 0.001(9) 0.001(10) 0.022(11)
C28 0.052(10) 0.031(8) 0.054(10) 0.011(7) 0.026(8) 0.003(7)
C29 0.036(9) 0.088(15) 0.048(10) -0.003(10) 0.011(8) -0.001(10)
C30 0.043(11) 0.117(19) 0.057(12) 0.011(13) 0.025(9) 0.010(12)
C31 0.090(14) 0.055(11) 0.077(12) 0.022(12) 0.066(12) 0.021(13)
C32 0.102(18) 0.074(16) 0.048(11) -0.002(10) 0.029(12) -0.010(13)
C33 0.046(10) 0.092(16) 0.045(10) 0.004(10) 0.007(8) -0.014(10)
Au2 0.0524(4) 0.0319(4) 0.0552(4) -0.0107(3) 0.0334(3) -0.0045(3)
Sb2 0.0526(7) 0.0368(6) 0.0503(6) -0.0156(5) 0.0295(5) -0.0181(6)
F11 0.074(8) 0.042(6) 0.125(11) -0.042(7) 0.053(8) -0.028(6)
F12 0.119(11) 0.066(8) 0.067(7) -0.049(6) 0.046(7) -0.056(7)
N6 0.029(6) 0.024(6) 0.014(5) -0.002(4) 0.004(4) 0.001(4)
N7 0.027(6) 0.036(7) 0.033(6) 0.000(5) 0.018(5) -0.002(5)
N8 0.066(11) 0.059(11) 0.076(12) -0.028(9) 0.040(10) 0.008(9)
N9 0.073(12) 0.057(10) 0.047(9) -0.008(8) 0.018(8) 0.007(9)
N10 0.074(13) 0.097(16) 0.076(13) -0.006(11) 0.032(11) 0.036(12)
C34 0.018(6) 0.023(7) 0.027(7) -0.010(5) -0.002(5) -0.004(5)
C35 0.034(8) 0.028(8) 0.032(8) 0.002(6) 0.016(7) 0.001(6)
C36 0.030(8) 0.033(8) 0.024(7) 0.005(6) 0.011(6) 0.002(6)
C37 0.033(8) 0.026(7) 0.028(7) -0.002(5) 0.009(6) 0.001(6)
C38 0.029(7) 0.025(7) 0.041(7) -0.004(6) 0.017(6) 0.003(6)
C39 0.025(8) 0.044(10) 0.047(9) -0.003(7) 0.000(7) 0.006(7)
C40 0.050(10) 0.021(8) 0.064(11) 0.001(7) 0.022(9) -0.008(7)
C41 0.055(10) 0.024(8) 0.048(9) 0.004(7) 0.021(8) 0.005(7)
C42 0.033(8) 0.023(7) 0.037(8) 0.000(6) 0.019(6) 0.003(6)
C43 0.030(8) 0.024(7) 0.039(8) 0.002(6) 0.003(6) 0.006(6)
C44 0.047(10) 0.030(9) 0.060(11) 0.002(8) 0.020(9) 0.013(8)
C45 0.080(14) 0.046(11) 0.038(9) 0.005(8) 0.012(9) 0.026(10)
C46 0.030(8) 0.034(9) 0.055(10) 0.006(7) 0.007(7) -0.001(7)
C47 0.055(11) 0.053(11) 0.051(10) 0.017(9) 0.013(9) 0.011(9)
C48 0.036(10) 0.054(11) 0.067(13) 0.008(10) 0.005(9) 0.018(9)
C49 0.028(8) 0.036(9) 0.032(7) -0.004(6) 0.014(6) -0.005(6)
C50 0.032(8) 0.031(8) 0.038(8) 0.008(6) 0.012(6) 0.000(6)
C51 0.045(9) 0.046(10) 0.037(9) 0.008(7) 0.015(7) -0.001(8)
C52 0.032(9) 0.048(10) 0.050(10) 0.009(8) 0.021(7) -0.005(7)
C53 0.022(7) 0.051(11) 0.050(10) -0.004(8) 0.011(7) -0.009(7)
C54 0.028(7) 0.031(8) 0.028(7) 0.002(6) 0.010(6) -0.009(6)
C55 0.037(9) 0.053(10) 0.034(8) 0.005(7) 0.016(7) 0.002(8)
C56 0.052(10) 0.043(10) 0.041(8) 0.011(8) 0.013(7) 0.003(9)
C57 0.050(11) 0.038(10) 0.049(10) 0.005(8) 0.004(9) -0.008(8)
C58 0.025(7) 0.039(9) 0.040(8) 0.006(7) 0.011(6) -0.003(6)
C59 0.059(12) 0.060(13) 0.059(12) 0.021(10) 0.001(10) -0.006(10)
C60 0.059(11) 0.045(12) 0.071(12) 0.022(10) 0.033(10) 0.016(9)
C61 0.062(12) 0.034(10) 0.068(13) -0.017(9) 0.020(10) 0.000(9)
C62 0.063(12) 0.041(10) 0.055(11) -0.010(8) 0.026(9) -0.013(9)
C63 0.082(16) 0.075(15) 0.069(14) -0.020(12) 0.030(12) -0.006(13)
C64 0.057(13) 0.080(16) 0.075(15) -0.027(13) 0.006(11) 0.011(12)
C65 0.077(15) 0.064(14) 0.070(14) 0.001(11) 0.016(12) 0.007(12)
C66 0.079(15) 0.056(12) 0.053(11) -0.008(9) 0.028(11) -0.006(11)
Cl1 0.103(5) 0.072(4) 0.056(3) -0.009(3) 0.004(3) 0.005(3)
Cl2 0.138(6) 0.072(4) 0.069(3) -0.024(3) -0.006(4) 0.023(4)
C67 0.078(12) 0.085(13) 0.141(14) 0.010(12) 0.027(11) -0.002(11)
Cl3 0.108(5) 0.080(4) 0.083(4) 0.018(4) 0.036(3) 0.027(4)
Cl4 0.085(5) 0.077(4) 0.167(8) 0.017(5) 0.023(5) 0.015(4)
C68 0.18(3) 0.079(19) 0.056(15) 0.003(13) -0.003(18) 0.02(2)
Cl5 0.080(4) 0.090(4) 0.088(4) -0.006(4) 0.048(3) -0.012(4)
Cl6 0.094(4) 0.063(3) 0.209(6) -0.005(4) 0.090(4) 0.000(3)
C69 0.13(2) 0.050(13) 0.098(17) 0.016(13) 0.075(17) 0.030(14)

loop_
_atom_type_symbol
_atom_type_description
_atom_type_scat_dispersion_real
_atom_type_scat_dispersion_imag
_atom_type_scat_source
C C 0.0033 0.0016 'International Tables Vol C Tables 4.2.6.8 and 6.1.1.4'
H H 0.0000 0.0000 'International Tables Vol C Tables 4.2.6.8 and 6.1.1.4'
N N 0.0061 0.0033 'International Tables Vol C Tables 4.2.6.8 and 6.1.1.4'
F F 0.0171 0.0103 'International Tables Vol C Tables 4.2.6.8 and 6.1.1.4'
Sb Sb -0.5866 1.5461 'International Tables Vol C Tables 4.2.6.8 and 6.1.1.4'
Au Au -2.0133 8.8022 'International Tables Vol C Tables 4.2.6.8 and 6.1.1.4'
Cl Cl 0.1484 0.1585 'International Tables Vol C Tables 4.2.6.8 and 6.1.1.4'

loop_
_geom_angle_atom_site_label_1
_geom_angle_atom_site_label_2
_geom_angle_atom_site_label_3
_geom_angle
C1 Au1 N3 174.3(5)
F1 Sb1 F2 87.6(5)
F1 Sb1 F4 177.4(5)
F1 Sb1 F5 92.0(4)
F1 Sb1 F6 89.2(4)
F3 Sb1 F1 91.1(5)
F3 Sb1 F2 178.1(5)
F3 Sb1 F4 90.4(6)
F3 Sb1 F5 90.9(6)
F3 Sb1 F6 89.4(5)
F4 Sb1 F2 90.8(5)
F4 Sb1 F5 90.1(5)
F4 Sb1 F6 88.7(5)
F5 Sb1 F2 90.5(6)
F5 Sb1 F6 178.7(4)
F6 Sb1 F2 89.2(5)
C1 N1 C2 112.8(12)
C1 N1 C4 122.7(12)
C4 N1 C2 124.4(12)
C1 N2 C3 110.4(12)
C1 N2 C16 126.6(12)
C16 N2 C3 122.1(12)
N4 N3 Au1 121.9(12)
N4 N3 C28 111.8(13)
C28 N3 Au1 122.6(10)
N5 N4 N3 177(3)
N1 C1 Au1 126.1(10)
N1 C1 N2 110.7(13)
N2 C1 Au1 123.2(10)
N1 C2 H2A 111.3
N1 C2 H2B 111.3
N1 C2 C3 102.4(12)
H2A C2 H2B 109.2
C3 C2 H2A 111.3
C3 C2 H2B 111.3
N2 C3 C2 102.9(12)
N2 C3 H3A 111.2
N2 C3 H3B 111.2
C2 C3 H3A 111.2
C2 C3 H3B 111.2
H3A C3 H3B 109.1
C5 C4 N1 119.6(13)
C5 C4 C9 121.4(13)
C9 C4 N1 119.0(13)
C4 C5 C10 120.8(13)
C6 C5 C4 119.3(14)
C6 C5 C10 119.9(13)
C5 C6 H6 119.8
C7 C6 C5 120.4(14)
C7 C6 H6 119.8
C6 C7 H7 120.1
C8 C7 C6 119.7(14)
C8 C7 H7 120.1
C7 C8 H8 118.9
C7 C8 C9 122.2(15)
C9 C8 H8 118.9
C4 C9 C13 122.4(13)
C8 C9 C4 116.8(14)
C8 C9 C13 120.7(14)
C5 C10 H10 107.9
C11 C10 C5 109.3(13)
C11 C10 H10 107.9
C12 C10 C5 110.1(13)
C12 C10 H10 107.9
C12 C10 C11 113.7(14)
C10 C11 H11A 109.5
C10 C11 H11B 109.5
C10 C11 H11C 109.5
H11A C11 H11B 109.5
H11A C11 H11C 109.5
H11B C11 H11C 109.5
C10 C12 H12A 109.5
C10 C12 H12B 109.5
C10 C12 H12C 109.5
H12A C12 H12B 109.5
H12A C12 H12C 109.5
H12B C12 H12C 109.5
C9 C13 H13 107.4
C9 C13 C15 112.6(13)
C14 C13 C9 111.4(13)
C14 C13 H13 107.4
C14 C13 C15 110.5(13)
C15 C13 H13 107.4
C13 C14 H14A 109.5
C13 C14 H14B 109.5
C13 C14 H14C 109.5
H14A C14 H14B 109.5
H14A C14 H14C 109.5
H14B C14 H14C 109.5
C13 C15 H15A 109.5
C13 C15 H15B 109.5
C13 C15 H15C 109.5
H15A C15 H15B 109.5
H15A C15 H15C 109.5
H15B C15 H15C 109.5
C17 C16 N2 119.3(12)
C17 C16 C21 123.0(14)
C21 C16 N2 117.7(13)
C16 C17 C18 118.0(14)
C16 C17 C22 123.2(14)
C18 C17 C22 118.7(14)
C17 C18 H18 120.0
C19 C18 C17 119.9(14)
C19 C18 H18 120.0
C18 C19 H19 119.4
C20 C19 C18 121.2(15)
C20 C19 H19 119.4
C19 C20 H20 119.7
C19 C20 C21 120.5(16)
C21 C20 H20 119.7
C16 C21 C25 121.3(14)
C20 C21 C16 117.2(15)
C20 C21 C25 121.4(15)
C17 C22 H22 108.5
C23 C22 C17 111.4(14)
C23 C22 H22 108.5
C23 C22 C24 110.1(14)
C24 C22 C17 109.8(13)
C24 C22 H22 108.5
C22 C23 H23A 109.5
C22 C23 H23B 109.5
C22 C23 H23C 109.5
H23A C23 H23B 109.5
H23A C23 H23C 109.5
H23B C23 H23C 109.5
C22 C24 H24A 109.5
C22 C24 H24B 109.5
C22 C24 H24C 109.5
H24A C24 H24B 109.5
H24A C24 H24C 109.5
H24B C24 H24C 109.5
C21 C25 H25 107.6
C21 C25 C27 112.1(16)
C26 C25 C21 112.2(16)
C26 C25 H25 107.6
C26 C25 C27 109.5(16)
C27 C25 H25 107.6
C25 C26 H26A 109.5
C25 C26 H26B 109.5
C25 C26 H26C 109.5
H26A C26 H26B 109.5
H26A C26 H26C 109.5
H26B C26 H26C 109.5
C25 C27 H27A 109.5
C25 C27 H27B 109.5
C25 C27 H27C 109.5
H27A C27 H27B 109.5
H27A C27 H27C 109.5
H27B C27 H27C 109.5
N3 C28 H28 109.1
C29 C28 N3 107.6(11)
C29 C28 H28 109.1
C33 C28 N3 112.1(13)
C33 C28 H28 109.1
C33 C28 C29 109.8(15)
C28 C29 H29A 109.6
C28 C29 H29B 109.6
C28 C29 C30 110.2(14)
H29A C29 H29B 108.1
C30 C29 H29A 109.6
C30 C29 H29B 109.6
C29 C30 H30A 109.6
C29 C30 H30B 109.6
H30A C30 H30B 108.1
C31 C30 C29 110.5(15)
C31 C30 H30A 109.6
C31 C30 H30B 109.6
C30 C31 H31A 109.5
C30 C31 H31B 109.5
H31A C31 H31B 108.1
C32 C31 C30 110.6(16)
C32 C31 H31A 109.5
C32 C31 H31B 109.5
C31 C32 H32A 109.3
C31 C32 H32B 109.3
C31 C32 C33 111.5(15)
H32A C32 H32B 108.0
C33 C32 H32A 109.3
C33 C32 H32B 109.3
C28 C33 C32 111.4(14)
C28 C33 H33A 109.3
C28 C33 H33B 109.3
C32 C33 H33A 109.3
C32 C33 H33B 109.3
H33A C33 H33B 108.0
C34 Au2 N8 172.4(7)
F7 Sb2 F8 96.2(8)
F9 Sb2 F7 174.8(10)
F9 Sb2 F8 80.9(7)
F9 Sb2 F11 92.1(7)
F10 Sb2 F7 82.6(8)
F10 Sb2 F8 175.3(13)
F10 Sb2 F9 100.0(8)
F10 Sb2 F11 90.8(12)
F10 Sb2 F12 89.0(12)
F7A Sb2 F10A 80.8(7)
F8A Sb2 F7A 98.8(8)
F8A Sb2 F9A 83.0(9)
F8A Sb2 F10A 177.3(16)
F8A Sb2 F11 93.4(15)
F8A Sb2 F12 86.2(15)
F9A Sb2 F7A 177.8(12)
F9A Sb2 F10A 97.5(8)
F9A Sb2 F11 90.4(17)
F11 Sb2 F7 83.4(11)
F11 Sb2 F8 84.6(8)
F11 Sb2 F7A 88.3(9)
F11 Sb2 F10A 89.2(9)
F12 Sb2 F7 95.6(10)
F12 Sb2 F8 95.6(9)
F12 Sb2 F9 88.9(6)
F12 Sb2 F7A 90.8(9)
F12 Sb2 F9A 90.6(17)
F12 Sb2 F10A 91.1(9)
F12 Sb2 F11 178.9(6)
C34 N6 C35 112.1(11)
C34 N6 C37 123.2(11)
C37 N6 C35 124.7(11)
C34 N7 C36 111.5(11)
C34 N7 C49 124.7(12)
C49 N7 C36 123.7(12)
N9 N8 Au2 123.0(14)
N9 N8 C61 115.1(15)
C61 N8 Au2 120.8(11)
N10 N9 N8 175(2)
N6 C34 Au2 125.4(10)
N6 C34 N7 110.3(11)
N7 C34 Au2 124.1(10)
N6 C35 H35A 111.1
N6 C35 H35B 111.1
N6 C35 C36 103.3(11)
H35A C35 H35B 109.1
C36 C35 H35A 111.1
C36 C35 H35B 111.1
N7 C36 C35 102.4(12)
N7 C36 H36A 111.3
N7 C36 H36B 111.3
C35 C36 H36A 111.3
C35 C36 H36B 111.3
H36A C36 H36B 109.2
C38 C37 N6 118.7(12)
C42 C37 N6 118.4(12)
C42 C37 C38 122.9(13)
C37 C38 C43 120.9(12)
C39 C38 C37 118.0(13)
C39 C38 C43 121.0(13)
C38 C39 H39 120.2
C40 C39 C38 119.6(14)
C40 C39 H39 120.2
C39 C40 H40 119.6
C39 C40 C41 120.7(15)
C41 C40 H40 119.6
C40 C41 H41 118.6
C40 C41 C42 122.8(14)
C42 C41 H41 118.6
C37 C42 C46 124.1(13)
C41 C42 C37 115.8(14)
C41 C42 C46 120.0(13)
C38 C43 H43 108.6
C38 C43 C44 109.1(13)
C44 C43 H43 108.6
C45 C43 C38 110.4(13)
C45 C43 H43 108.6
C45 C43 C44 111.3(14)
C43 C44 H44A 109.5
C43 C44 H44B 109.5
C43 C44 H44C 109.5
H44A C44 H44B 109.5
H44A C44 H44C 109.5
H44B C44 H44C 109.5
C43 C45 H45A 109.5
C43 C45 H45B 109.5
C43 C45 H45C 109.5
H45A C45 H45B 109.5
H45A C45 H45C 109.5
H45B C45 H45C 109.5
C42 C46 H46 107.3
C42 C46 C47 111.1(14)
C47 C46 H46 107.3
C48 C46 C42 112.5(14)
C48 C46 H46 107.3
C48 C46 C47 111.0(15)
C46 C47 H47A 109.5
C46 C47 H47B 109.5
C46 C47 H47C 109.5
H47A C47 H47B 109.5
H47A C47 H47C 109.5
H47B C47 H47C 109.5
C46 C48 H48A 109.5
C46 C48 H48B 109.5
C46 C48 H48C 109.5
H48A C48 H48B 109.5
H48A C48 H48C 109.5
H48B C48 H48C 109.5
C50 C49 N7 117.3(13)
C54 C49 N7 119.6(14)
C54 C49 C50 123.1(13)
C49 C50 C55 121.9(13)
C51 C50 C49 117.0(14)
C51 C50 C55 121.1(14)
C50 C51 H51 119.1
C50 C51 C52 121.8(15)
C52 C51 H51 119.1
C51 C52 H52 119.9
C51 C52 C53 120.2(14)
C53 C52 H52 119.9
C52 C53 H53 120.4
C54 C53 C52 119.1(16)
C54 C53 H53 120.4
C49 C54 C53 118.8(14)
C49 C54 C58 121.8(13)
C53 C54 C58 119.4(14)
C50 C55 H55 107.8
C50 C55 C57 110.1(14)
C56 C55 C50 113.2(14)
C56 C55 H55 107.8
C56 C55 C57 110.0(14)
C57 C55 H55 107.8
C55 C56 H56A 109.5
C55 C56 H56B 109.5
C55 C56 H56C 109.5
H56A C56 H56B 109.5
H56A C56 H56C 109.5
H56B C56 H56C 109.5
C55 C57 H57A 109.5
C55 C57 H57B 109.5
C55 C57 H57C 109.5
H57A C57 H57B 109.5
H57A C57 H57C 109.5
H57B C57 H57C 109.5
C54 C58 H58 108.2
C54 C58 C59 110.3(13)
C54 C58 C60 112.2(13)
C59 C58 H58 108.2
C59 C58 C60 109.7(15)
C60 C58 H58 108.2
C58 C59 H59A 109.5
C58 C59 H59B 109.5
C58 C59 H59C 109.5
H59A C59 H59B 109.5
H59A C59 H59C 109.5
H59B C59 H59C 109.5
C58 C60 H60A 109.5
C58 C60 H60B 109.5
C58 C60 H60C 109.5
H60A C60 H60B 109.5
H60A C60 H60C 109.5
H60B C60 H60C 109.5
N8 C61 H61 109.2
N8 C61 C62 110.3(13)
C62 C61 H61 109.2
C66 C61 N8 106.9(14)
C66 C61 H61 109.2
C66 C61 C62 111.9(17)
C61 C62 H62A 109.4
C61 C62 H62B 109.4
H62A C62 H62B 108.0
C63 C62 C61 111.2(15)
C63 C62 H62A 109.4
C63 C62 H62B 109.4
C62 C63 H63A 109.0
C62 C63 H63B 109.0
C62 C63 C64 112.8(17)
H63A C63 H63B 107.8
C64 C63 H63A 109.0
C64 C63 H63B 109.0
C63 C64 H64A 109.4
C63 C64 H64B 109.4
C63 C64 C65 111.1(17)
H64A C64 H64B 108.0
C65 C64 H64A 109.4
C65 C64 H64B 109.4
C64 C65 H65A 108.9
C64 C65 H65B 108.9
H65A C65 H65B 107.8
C66 C65 C64 113.2(18)
C66 C65 H65A 108.9
C66 C65 H65B 108.9
C61 C66 C65 110.8(16)
C61 C66 H66A 109.5
C61 C66 H66B 109.5
C65 C66 H66A 109.5
C65 C66 H66B 109.5
H66A C66 H66B 108.1
Cl1 C67 Cl2 110.5(15)
Cl1 C67 H67A 109.5
Cl1 C67 H67B 109.5
Cl2 C67 H67A 109.5
Cl2 C67 H67B 109.5
H67A C67 H67B 108.1
Cl3 C68 Cl4 113.2(17)
Cl3 C68 H68A 108.9
Cl3 C68 H68B 108.9
Cl4 C68 H68A 108.9
Cl4 C68 H68B 108.9
H68A C68 H68B 107.8
Cl5 C69 H69A 109.2
Cl5 C69 H69B 109.2
Cl6 C69 Cl5 112.2(14)
Cl6 C69 H69A 109.2
Cl6 C69 H69B 109.2
H69A C69 H69B 107.9

loop_
_geom_bond_atom_site_label_1
_geom_bond_atom_site_label_2
_geom_bond_distance
Au1 N3 2.060(13)
Au1 C1 1.991(15)
Sb1 F1 1.863(9)
Sb1 F2 1.896(11)
Sb1 F3 1.849(10)
Sb1 F4 1.868(9)
Sb1 F5 1.871(9)
Sb1 F6 1.887(8)
N1 C1 1.279(18)
N1 C2 1.492(19)
N1 C4 1.420(18)
N2 C1 1.363(18)
N2 C3 1.479(19)
N2 C16 1.437(18)
N3 N4 1.25(2)
N3 C28 1.508(17)
N4 N5 1.17(3)
C2 H2A 0.9900
C2 H2B 0.9900
C2 C3 1.52(2)
C3 H3A 0.9900
C3 H3B 0.9900
C4 C5 1.39(2)
C4 C9 1.41(2)
C5 C6 1.39(2)
C5 C10 1.55(2)
C6 H6 0.9500
C6 C7 1.39(2)
C7 H7 0.9500
C7 C8 1.38(2)
C8 H8 0.9500
C8 C9 1.40(2)
C9 C13 1.52(2)
C10 H10 1.0000
C10 C11 1.54(2)
C10 C12 1.53(2)
C11 H11A 0.9800
C11 H11B 0.9800
C11 H11C 0.9800
C12 H12A 0.9800
C12 H12B 0.9800
C12 H12C 0.9800
C13 H13 1.0000
C13 C14 1.52(2)
C13 C15 1.56(2)
C14 H14A 0.9800
C14 H14B 0.9800
C14 H14C 0.9800
C15 H15A 0.9800
C15 H15B 0.9800
C15 H15C 0.9800
C16 C17 1.38(2)
C16 C21 1.41(2)
C17 C18 1.40(2)
C17 C22 1.53(2)
C18 H18 0.9500
C18 C19 1.39(2)
C19 H19 0.9500
C19 C20 1.38(2)
C20 H20 0.9500
C20 C21 1.40(2)
C21 C25 1.52(2)
C22 H22 1.0000
C22 C23 1.52(2)
C22 C24 1.53(2)
C23 H23A 0.9800
C23 H23B 0.9800
C23 H23C 0.9800
C24 H24A 0.9800
C24 H24B 0.9800
C24 H24C 0.9800
C25 H25 1.0000
C25 C26 1.51(3)
C25 C27 1.53(3)
C26 H26A 0.9800
C26 H26B 0.9800
C26 H26C 0.9800
C27 H27A 0.9800
C27 H27B 0.9800
C27 H27C 0.9800
C28 H28 1.0000
C28 C29 1.495(14)
C28 C33 1.492(15)
C29 H29A 0.9900
C29 H29B 0.9900
C29 C30 1.500(12)
C30 H30A 0.9900
C30 H30B 0.9900
C30 C31 1.498(13)
C31 H31A 0.9900
C31 H31B 0.9900
C31 C32 1.491(12)
C32 H32A 0.9900
C32 H32B 0.9900
C32 C33 1.496(12)
C33 H33A 0.9900
C33 H33B 0.9900
Au2 N8 2.051(15)
Au2 C34 1.965(13)
Sb2 F7 1.880(11)
Sb2 F8 1.895(10)
Sb2 F9 1.867(9)
Sb2 F10 1.843(11)
Sb2 F7A 1.873(10)
Sb2 F8A 1.851(11)
Sb2 F9A 1.860(11)
Sb2 F10A 1.898(10)
Sb2 F11 1.872(8)
Sb2 F12 1.854(8)
N6 C34 1.302(18)
N6 C35 1.474(18)
N6 C37 1.431(18)
N7 C34 1.362(18)
N7 C36 1.463(18)
N7 C49 1.434(18)
N8 N9 1.24(2)
N8 C61 1.495(19)
N9 N10 1.13(2)
C35 H35A 0.9900
C35 H35B 0.9900
C35 C36 1.531(19)
C36 H36A 0.9900
C36 H36B 0.9900
C37 C38 1.42(2)
C37 C42 1.40(2)
C38 C39 1.41(2)
C38 C43 1.52(2)
C39 H39 0.9500
C39 C40 1.38(2)
C40 H40 0.9500
C40 C41 1.39(2)
C41 H41 0.9500
C41 C42 1.39(2)
C42 C46 1.50(2)
C43 H43 1.0000
C43 C44 1.55(2)
C43 C45 1.52(2)
C44 H44A 0.9800
C44 H44B 0.9800
C44 H44C 0.9800
C45 H45A 0.9800
C45 H45B 0.9800
C45 H45C 0.9800
C46 H46 1.0000
C46 C47 1.53(2)
C46 C48 1.49(2)
C47 H47A 0.9800
C47 H47B 0.9800
C47 H47C 0.9800
C48 H48A 0.9800
C48 H48B 0.9800
C48 H48C 0.9800
C49 C50 1.41(2)
C49 C54 1.39(2)
C50 C51 1.36(2)
C50 C55 1.53(2)
C51 H51 0.9500
C51 C52 1.40(2)
C52 H52 0.9500
C52 C53 1.41(2)
C53 H53 0.9500
C53 C54 1.39(2)
C54 C58 1.52(2)
C55 H55 1.0000
C55 C56 1.52(3)
C55 C57 1.54(2)
C56 H56A 0.9800
C56 H56B 0.9800
C56 H56C 0.9800
C57 H57A 0.9800
C57 H57B 0.9800
C57 H57C 0.9800
C58 H58 1.0000
C58 C59 1.53(2)
C58 C60 1.54(2)
C59 H59A 0.9800
C59 H59B 0.9800
C59 H59C 0.9800
C60 H60A 0.9800
C60 H60B 0.9800
C60 H60C 0.9800
C61 H61 1.0000
C61 C62 1.497(15)
C61 C66 1.495(15)
C62 H62A 0.9900
C62 H62B 0.9900
C62 C63 1.493(12)
C63 H63A 0.9900
C63 H63B 0.9900
C63 C64 1.498(12)
C64 H64A 0.9900
C64 H64B 0.9900
C64 C65 1.500(12)
C65 H65A 0.9900
C65 H65B 0.9900
C65 C66 1.499(12)
C66 H66A 0.9900
C66 H66B 0.9900
Cl1 C67 1.68(3)
Cl2 C67 1.83(3)
C67 H67A 0.9900
C67 H67B 0.9900
Cl3 C68 1.75(3)
Cl4 C68 1.76(3)
C68 H68A 0.9900
C68 H68B 0.9900
Cl5 C69 1.74(2)
Cl6 C69 1.73(3)
C69 H69A 0.9900
C69 H69B 0.9900
